data_7161155
loop_
_publ_author_name
'Kumar, Manoj'
'Singh, Shubham'
'Subramanian, Parthasarathi'

_publ_section_title
;
 Design and synthesis of aculeatin oxo-analogues and aculeatin natural
 products enabled by oxo-carbenium ion cyclization.
;
_journal_issue 15
_journal_name_full 'Organic &amp; biomolecular chemistry'
_journal_page_first 3309
_journal_page_last 3317
_journal_paper_doi 10.1039/d6ob00165c
_journal_volume 24
_journal_year 2026
_chemical_formula_moiety '0.148(C17 H14 O4)'
_chemical_formula_sum 'C2.52 H2.07 O0.59'
_chemical_formula_weight 41.82
_chemical_name_systematic 4'',7''-dihydrodispiro[cyclohexane-1,1'-isobenzofuran-3',2''-[1,3]dioxepine]-2,5-dien-4-one
_space_group_crystal_system monoclinic
_space_group_IT_number 14
_space_group_name_Hall '-P 2yn'
_space_group_name_H-M_alt 'P 1 21/n 1'
_atom_sites_solution_hydrogens geom
_audit_creation_date 2024-02-05
_audit_creation_method
;
Olex2 1.3
(compiled 2020.11.12 svn.r5f609507 for OlexSys, GUI svn.r6408)
;
_audit_update_record
;
2024-02-05 deposited with the CCDC.	2026-03-19 downloaded from the CCDC.
;
_cell_angle_alpha 90
_cell_angle_beta 103.7820(10)
_cell_angle_gamma 90
_cell_formula_units_Z 27
_cell_length_a 10.9280(3)
_cell_length_b 9.1501(2)
_cell_length_c 13.8574(4)
_cell_measurement_reflns_used 9974
_cell_measurement_temperature 296.15
_cell_measurement_theta_max 28.38
_cell_measurement_theta_min 2.69
_cell_volume 1345.74(6)
_computing_cell_refinement 'SAINT V8.40B (?, 2016)'
_computing_data_reduction 'SAINT V8.40B (?, 2016)'
_computing_molecular_graphics 'Olex2 1.3 (Dolomanov et al., 2009)'
_computing_publication_material 'Olex2 1.3 (Dolomanov et al., 2009)'
_computing_structure_refinement 'SHELXL 2019/3 (Sheldrick, 2015)'
_computing_structure_solution 'SHELXT 2018/2 (Sheldrick, 2018)'
_diffrn_ambient_temperature 296.15
_diffrn_detector 'CCD area detector'
_diffrn_detector_area_resol_mean 5.6
_diffrn_detector_type 'Bruker SMART CCD 6000 area detector'
_diffrn_measured_fraction_theta_full 0.995
_diffrn_measured_fraction_theta_max 0.994
_diffrn_measurement_device 'three-circle diffractometer'
_diffrn_measurement_device_type 'Bruker APEX-II CCD'
_diffrn_measurement_method '\w scans'
_diffrn_radiation_monochromator graphite
_diffrn_radiation_probe x-ray
_diffrn_radiation_type MoK\a
_diffrn_radiation_wavelength 0.71073
_diffrn_reflns_av_R_equivalents 0.0367
_diffrn_reflns_av_unetI/netI 0.0199
_diffrn_reflns_Laue_measured_fraction_full 0.995
_diffrn_reflns_Laue_measured_fraction_max 0.994
_diffrn_reflns_limit_h_max 14
_diffrn_reflns_limit_h_min -14
_diffrn_reflns_limit_k_max 12
_diffrn_reflns_limit_k_min -11
_diffrn_reflns_limit_l_max 18
_diffrn_reflns_limit_l_min -17
_diffrn_reflns_number 29632
_diffrn_reflns_point_group_measured_fraction_full 0.995
_diffrn_reflns_point_group_measured_fraction_max 0.994
_diffrn_reflns_theta_full 25.242
_diffrn_reflns_theta_max 28.396
_diffrn_reflns_theta_min 2.692
_diffrn_source 'sealed X-ray tube'
_diffrn_source_target Mo
_exptl_absorpt_coefficient_mu 0.099
_exptl_absorpt_correction_T_max 0.7457
_exptl_absorpt_correction_T_min 0.6796
_exptl_absorpt_correction_type none
_exptl_absorpt_process_details
;
SADABS-2016/2 (Bruker,2016/2) was used for absorption correction.
wR2(int) was 0.0995 before and 0.0465 after correction.
The Ratio of minimum to maximum transmission is 0.9114.
The \l/2 correction factor is Not present.
;
_exptl_crystal_colour 'clear colourless'
_exptl_crystal_colour_lustre clear
_exptl_crystal_colour_primary colourless
_exptl_crystal_density_diffrn 1.393
_exptl_crystal_description plate
_exptl_crystal_F_000 592
_exptl_crystal_preparation acetone
_exptl_crystal_recrystallization_method 'acetone slow evaporation'
_exptl_crystal_size_max 0.25
_exptl_crystal_size_mid 0.2
_exptl_crystal_size_min 0.1
_refine_diff_density_max 0.396
_refine_diff_density_min -0.253
_refine_diff_density_rms 0.047
_refine_ls_extinction_method none
_refine_ls_goodness_of_fit_ref 1.052
_refine_ls_hydrogen_treatment constr
_refine_ls_matrix_type full
_refine_ls_number_parameters 190
_refine_ls_number_reflns 3351
_refine_ls_number_restraints 0
_refine_ls_restrained_S_all 1.052
_refine_ls_R_factor_all 0.0464
_refine_ls_R_factor_gt 0.0391
_refine_ls_shift/su_max 0.000
_refine_ls_shift/su_mean 0.000
_refine_ls_structure_factor_coef Fsqd
_refine_ls_weighting_details 'w=1/[\s^2^(Fo^2^)+(0.0446P)^2^+0.6295P] where P=(Fo^2^+2Fc^2^)/3'
_refine_ls_weighting_scheme calc
_refine_ls_wR_factor_gt 0.0953
_refine_ls_wR_factor_ref 0.0995
_reflns_Friedel_coverage 0.000
_reflns_number_gt 2898
_reflns_number_total 3351
_reflns_threshold_expression 'I > 2\s(I)'
_cod_data_source_file d6ob00165c2.cif
_cod_data_source_block 8jund_o_0m
_cod_database_code 7161155
_shelx_shelxl_version_number 2019/3
_shelx_space_group_comment
;
The symmetry employed for this shelxl refinement is uniquely defined
by the following loop, which should always be used as a source of
symmetry information in preference to the above space-group names.
They are only intended as comments.
;
_olex2_refinement_description
;
1. Fixed Uiso
 At 1.2 times of:
  All C(H) groups, All C(H,H) groups
2.a Secondary CH2 refined with riding coordinates:
 C00H(H00C,H00H), C00L(H00J,H00L)
2.b Aromatic/amide H refined with riding coordinates:
 C007(H007), C009(H009), C00A(H00A), C00B(H00B), C00D(H00D), C00E(H00E),
 C00F(H00F), C00G(H00G), C00I(H00I), C00K(H00K)
;
_olex2_submission_special_instructions 'No special instructions were received'

loop_
_space_group_symop_operation_xyz
'x, y, z'
'-x+1/2, y+1/2, -z+1/2'
'-x, -y, -z'
'x-1/2, -y-1/2, z-1/2'

loop_
_atom_site_label
_atom_site_type_symbol
_atom_site_fract_x
_atom_site_fract_y
_atom_site_fract_z
_atom_site_U_iso_or_equiv
_atom_site_adp_type
_atom_site_occupancy
_atom_site_site_symmetry_order
_atom_site_calc_flag
_atom_site_refinement_flags_posn
_atom_site_refinement_flags_adp
_atom_site_refinement_flags_occupancy
_atom_site_disorder_assembly
_atom_site_disorder_group
O001 O 0.57825(8) 0.47646(9) 0.30752(6) 0.01791(19) Uani 1 1 d . . . . .
O002 O 0.56063(7) 0.24302(9) 0.24105(6) 0.01723(18) Uani 1 1 d . . . . .
O003 O 0.39488(7) 0.36243(10) 0.28552(6) 0.0200(2) Uani 1 1 d . . . . .
O004 O -0.02145(8) 0.33457(13) 0.41402(7) 0.0322(2) Uani 1 1 d . . . . .
C005 C 0.44589(10) 0.25650(12) 0.44327(8) 0.0144(2) Uani 1 1 d . . . . .
C006 C 0.52696(10) 0.33626(12) 0.30946(8) 0.0148(2) Uani 1 1 d . . . . .
C007 C 0.66800(10) 0.20812(12) 0.46751(8) 0.0163(2) Uani 1 1 d . . . . .
H007 H 0.741652 0.211172 0.445050 0.020 Uiso 1 1 calc R U . . .
C008 C 0.55506(10) 0.26311(12) 0.40982(8) 0.0139(2) Uani 1 1 d . . . . .
C009 C 0.44418(11) 0.19829(13) 0.53538(8) 0.0172(2) Uani 1 1 d . . . . .
H009 H 0.370324 0.195712 0.557582 0.021 Uiso 1 1 calc R U . . .
C00A C 0.23883(10) 0.20577(13) 0.32595(8) 0.0162(2) Uani 1 1 d . . . . .
H00A H 0.259910 0.128116 0.289728 0.019 Uiso 1 1 calc R U . . .
C00B C 0.55658(11) 0.14398(13) 0.59332(8) 0.0189(2) Uani 1 1 d . . . . .
H00B H 0.558151 0.104058 0.655325 0.023 Uiso 1 1 calc R U . . .
C00C C 0.33705(10) 0.31970(12) 0.36493(8) 0.0143(2) Uani 1 1 d . . . . .
C00D C 0.66704(11) 0.14855(13) 0.55970(9) 0.0184(2) Uani 1 1 d . . . . .
H00D H 0.741210 0.111217 0.599501 0.022 Uiso 1 1 calc R U . . .
C00E C 0.12290(11) 0.21076(13) 0.34083(8) 0.0188(2) Uani 1 1 d . . . . .
H00E H 0.066726 0.135338 0.317124 0.023 Uiso 1 1 calc R U . . .
C00F C 0.28586(11) 0.45244(13) 0.40524(9) 0.0185(2) Uani 1 1 d . . . . .
H00F H 0.336616 0.534984 0.419480 0.022 Uiso 1 1 calc R U . . .
C00G C 0.72474(11) 0.46615(14) 0.19928(10) 0.0230(3) Uani 1 1 d . . . . .
H00G H 0.793964 0.511509 0.184068 0.028 Uiso 1 1 calc R U . . .
C00H C 0.70838(11) 0.48204(14) 0.30314(9) 0.0205(2) Uani 1 1 d . . . . .
H00C H 0.754215 0.404477 0.344069 0.025 Uiso 1 1 calc R U . . .
H00H H 0.744301 0.574495 0.330298 0.025 Uiso 1 1 calc R U . . .
C00I C 0.64785(11) 0.39228(15) 0.12772(9) 0.0225(3) Uani 1 1 d . . . . .
H00I H 0.661744 0.397936 0.064172 0.027 Uiso 1 1 calc R U . . .
C00J C 0.08229(11) 0.33365(14) 0.39417(8) 0.0199(2) Uani 1 1 d . . . . .
C00K C 0.17064(11) 0.45676(14) 0.42145(9) 0.0213(3) Uani 1 1 d . . . . .
H00K H 0.145353 0.539375 0.450657 0.026 Uiso 1 1 calc R U . . .
C00L C 0.54010(11) 0.30024(15) 0.14158(8) 0.0211(3) Uani 1 1 d . . . . .
H00J H 0.463765 0.358539 0.127088 0.025 Uiso 1 1 calc R U . . .
H00L H 0.528046 0.219605 0.094815 0.025 Uiso 1 1 calc R U . . .

loop_
_atom_site_aniso_label
_atom_site_aniso_U_11
_atom_site_aniso_U_22
_atom_site_aniso_U_33
_atom_site_aniso_U_23
_atom_site_aniso_U_13
_atom_site_aniso_U_12
O001 0.0171(4) 0.0153(4) 0.0217(4) 0.0008(3) 0.0055(3) 0.0005(3)
O002 0.0181(4) 0.0190(4) 0.0152(4) -0.0016(3) 0.0052(3) -0.0005(3)
O003 0.0110(4) 0.0328(5) 0.0164(4) 0.0081(3) 0.0040(3) 0.0035(3)
O004 0.0150(4) 0.0549(7) 0.0279(5) 0.0034(5) 0.0076(4) 0.0046(4)
C005 0.0137(5) 0.0139(5) 0.0145(5) -0.0021(4) 0.0013(4) 0.0006(4)
C006 0.0114(5) 0.0174(5) 0.0154(5) 0.0000(4) 0.0030(4) 0.0010(4)
C007 0.0131(5) 0.0150(5) 0.0197(5) -0.0014(4) 0.0015(4) 0.0006(4)
C008 0.0140(5) 0.0128(5) 0.0144(5) -0.0013(4) 0.0021(4) -0.0002(4)
C009 0.0176(5) 0.0186(6) 0.0156(5) -0.0014(4) 0.0043(4) -0.0017(4)
C00A 0.0174(5) 0.0167(5) 0.0129(5) -0.0009(4) 0.0004(4) 0.0011(4)
C00B 0.0239(6) 0.0179(6) 0.0131(5) 0.0005(4) 0.0008(4) -0.0016(4)
C00C 0.0119(5) 0.0181(5) 0.0133(5) 0.0014(4) 0.0038(4) 0.0009(4)
C00D 0.0169(5) 0.0162(5) 0.0184(5) -0.0006(4) -0.0030(4) 0.0010(4)
C00E 0.0155(5) 0.0217(6) 0.0169(5) 0.0021(4) -0.0008(4) -0.0034(4)
C00F 0.0172(5) 0.0159(5) 0.0203(5) -0.0011(4) 0.0004(4) 0.0015(4)
C00G 0.0172(5) 0.0266(7) 0.0266(6) 0.0057(5) 0.0080(5) -0.0030(5)
C00H 0.0160(5) 0.0216(6) 0.0228(6) 0.0011(5) 0.0025(4) -0.0049(4)
C00I 0.0210(6) 0.0296(7) 0.0191(6) 0.0043(5) 0.0091(5) 0.0010(5)
C00J 0.0133(5) 0.0315(7) 0.0140(5) 0.0042(5) 0.0016(4) 0.0044(5)
C00K 0.0198(6) 0.0234(6) 0.0195(6) -0.0038(5) 0.0020(4) 0.0075(5)
C00L 0.0178(5) 0.0309(7) 0.0141(5) -0.0014(5) 0.0029(4) -0.0026(5)

loop_
_atom_type_symbol
_atom_type_description
_atom_type_scat_dispersion_real
_atom_type_scat_dispersion_imag
_atom_type_scat_source
C C 0.0033 0.0016 'International Tables Vol C Tables 4.2.6.8 and 6.1.1.4'
H H 0.0000 0.0000 'International Tables Vol C Tables 4.2.6.8 and 6.1.1.4'
O O 0.0106 0.0060 'International Tables Vol C Tables 4.2.6.8 and 6.1.1.4'

loop_
_geom_angle_atom_site_label_1
_geom_angle_atom_site_label_2
_geom_angle_atom_site_label_3
_geom_angle
_geom_angle_site_symmetry_1
_geom_angle_site_symmetry_3
_geom_angle_publ_flag
C006 O001 C00H 115.89(9) . . ?
C006 O002 C00L 115.06(9) . . ?
C006 O003 C00C 112.32(8) . . ?
C008 C005 C009 121.87(10) . . ?
C008 C005 C00C 109.58(9) . . ?
C009 C005 C00C 128.54(10) . . ?
O001 C006 O003 103.27(9) . . ?
O001 C006 C008 115.42(9) . . ?
O002 C006 O001 112.13(9) . . ?
O002 C006 O003 111.31(9) . . ?
O002 C006 C008 109.16(9) . . ?
O003 C006 C008 105.21(8) . . ?
C008 C007 H007 121.0 . . ?
C00D C007 H007 121.0 . . ?
C00D C007 C008 117.93(10) . . ?
C005 C008 C006 109.08(9) . . ?
C005 C008 C007 120.62(10) . . ?
C007 C008 C006 130.30(10) . . ?
C005 C009 H009 121.1 . . ?
C005 C009 C00B 117.72(11) . . ?
C00B C009 H009 121.1 . . ?
C00C C00A H00A 118.5 . . ?
C00E C00A H00A 118.5 . . ?
C00E C00A C00C 123.04(11) . . ?
C009 C00B H00B 119.6 . . ?
C009 C00B C00D 120.84(11) . . ?
C00D C00B H00B 119.6 . . ?
O003 C00C C005 103.69(8) . . ?
O003 C00C C00A 108.55(9) . . ?
O003 C00C C00F 109.49(9) . . ?
C00A C00C C005 111.31(9) . . ?
C00F C00C C005 109.86(9) . . ?
C00F C00C C00A 113.47(9) . . ?
C007 C00D C00B 121.01(11) . . ?
C007 C00D H00D 119.5 . . ?
C00B C00D H00D 119.5 . . ?
C00A C00E H00E 119.5 . . ?
C00A C00E C00J 121.06(11) . . ?
C00J C00E H00E 119.5 . . ?
C00C C00F H00F 118.7 . . ?
C00K C00F C00C 122.59(11) . . ?
C00K C00F H00F 118.7 . . ?
C00H C00G H00G 117.6 . . ?
C00I C00G H00G 117.6 . . ?
C00I C00G C00H 124.73(11) . . ?
O001 C00H C00G 112.47(9) . . ?
O001 C00H H00C 109.1 . . ?
O001 C00H H00H 109.1 . . ?
C00G C00H H00C 109.1 . . ?
C00G C00H H00H 109.1 . . ?
H00C C00H H00H 107.8 . . ?
C00G C00I H00I 117.6 . . ?
C00G C00I C00L 124.75(11) . . ?
C00L C00I H00I 117.6 . . ?
O004 C00J C00E 121.51(12) . . ?
O004 C00J C00K 121.37(12) . . ?
C00E C00J C00K 117.12(10) . . ?
C00F C00K C00J 121.49(11) . . ?
C00F C00K H00K 119.3 . . ?
C00J C00K H00K 119.3 . . ?
O002 C00L C00I 112.28(9) . . ?
O002 C00L H00J 109.1 . . ?
O002 C00L H00L 109.1 . . ?
C00I C00L H00J 109.1 . . ?
C00I C00L H00L 109.1 . . ?
H00J C00L H00L 107.9 . . ?

loop_
_geom_bond_atom_site_label_1
_geom_bond_atom_site_label_2
_geom_bond_distance
_geom_bond_site_symmetry_2
_geom_bond_publ_flag
O001 C006 1.4027(14) . ?
O001 C00H 1.4387(14) . ?
O002 C006 1.3886(13) . ?
O002 C00L 1.4412(14) . ?
O003 C006 1.4222(13) . ?
O003 C00C 1.4473(13) . ?
O004 C00J 1.2287(14) . ?
C005 C008 1.3803(15) . ?
C005 C009 1.3873(16) . ?
C005 C00C 1.5207(15) . ?
C006 C008 1.5077(15) . ?
C007 H007 0.9300 . ?
C007 C008 1.3947(15) . ?
C007 C00D 1.3912(16) . ?
C009 H009 0.9300 . ?
C009 C00B 1.3894(16) . ?
C00A H00A 0.9300 . ?
C00A C00C 1.5015(16) . ?
C00A C00E 1.3319(16) . ?
C00B H00B 0.9300 . ?
C00B C00D 1.3943(17) . ?
C00C C00F 1.4996(16) . ?
C00D H00D 0.9300 . ?
C00E H00E 0.9300 . ?
C00E C00J 1.4710(18) . ?
C00F H00F 0.9300 . ?
C00F C00K 1.3312(17) . ?
C00G H00G 0.9300 . ?
C00G C00H 1.4990(17) . ?
C00G C00I 1.3226(18) . ?
C00H H00C 0.9700 . ?
C00H H00H 0.9700 . ?
C00I H00I 0.9300 . ?
C00I C00L 1.4968(17) . ?
C00J C00K 1.4731(18) . ?
C00K H00K 0.9300 . ?
C00L H00J 0.9700 . ?
C00L H00L 0.9700 . ?

loop_
_geom_torsion_atom_site_label_1
_geom_torsion_atom_site_label_2
_geom_torsion_atom_site_label_3
_geom_torsion_atom_site_label_4
_geom_torsion
_geom_torsion_site_symmetry_1
_geom_torsion_site_symmetry_2
_geom_torsion_site_symmetry_3
_geom_torsion_site_symmetry_4
_geom_torsion_publ_flag
O001 C006 C008 C005 109.68(11) . . . . ?
O001 C006 C008 C007 -69.63(15) . . . . ?
O002 C006 C008 C005 -122.97(10) . . . . ?
O002 C006 C008 C007 57.72(15) . . . . ?
O003 C006 C008 C005 -3.43(12) . . . . ?
O003 C006 C008 C007 177.26(11) . . . . ?
O003 C00C C00F C00K 133.07(12) . . . . ?
O004 C00J C00K C00F 176.03(12) . . . . ?
C005 C009 C00B C00D 0.18(17) . . . . ?
C005 C00C C00F C00K -113.68(12) . . . . ?
C006 O001 C00H C00G 83.26(12) . . . . ?
C006 O002 C00L C00I 84.92(12) . . . . ?
C006 O003 C00C C005 -2.05(12) . . . . ?
C006 O003 C00C C00A -120.49(10) . . . . ?
C006 O003 C00C C00F 115.15(10) . . . . ?
C008 C005 C009 C00B -0.97(17) . . . . ?
C008 C005 C00C O003 -0.23(12) . . . . ?
C008 C005 C00C C00A 116.29(10) . . . . ?
C008 C005 C00C C00F -117.17(10) . . . . ?
C008 C007 C00D C00B 0.01(17) . . . . ?
C009 C005 C008 C006 -178.10(10) . . . . ?
C009 C005 C008 C007 1.29(17) . . . . ?
C009 C005 C00C O003 -179.84(11) . . . . ?
C009 C005 C00C C00A -63.32(15) . . . . ?
C009 C005 C00C C00F 63.21(15) . . . . ?
C009 C00B C00D C007 0.29(18) . . . . ?
C00A C00C C00F C00K 11.63(16) . . . . ?
C00A C00E C00J O004 -175.10(11) . . . . ?
C00A C00E C00J C00K 5.81(16) . . . . ?
C00C O003 C006 O001 -118.05(9) . . . . ?
C00C O003 C006 O002 121.46(10) . . . . ?
C00C O003 C006 C008 3.36(12) . . . . ?
C00C C005 C008 C006 2.26(12) . . . . ?
C00C C005 C008 C007 -178.35(10) . . . . ?
C00C C005 C009 C00B 178.61(11) . . . . ?
C00C C00A C00E C00J 2.39(17) . . . . ?
C00C C00F C00K C00J -4.24(18) . . . . ?
C00D C007 C008 C005 -0.78(16) . . . . ?
C00D C007 C008 C006 178.46(11) . . . . ?
C00E C00A C00C O003 -132.68(11) . . . . ?
C00E C00A C00C C005 113.82(12) . . . . ?
C00E C00A C00C C00F -10.72(16) . . . . ?
C00E C00J C00K C00F -4.88(17) . . . . ?
C00G C00I C00L O002 -27.58(18) . . . . ?
C00H O001 C006 O002 -44.26(12) . . . . ?
C00H O001 C006 O003 -164.19(8) . . . . ?
C00H O001 C006 C008 81.58(12) . . . . ?
C00H C00G C00I C00L -6.6(2) . . . . ?
C00I C00G C00H O001 -29.34(18) . . . . ?
C00L O002 C006 O001 -50.10(12) . . . . ?
C00L O002 C006 O003 65.02(12) . . . . ?
C00L O002 C006 C008 -179.28(9) . . . . ?
